data_7122551
loop_
_publ_author_name
'Lin, Qi'
'Gao, Lei'
'Kauffmann, Brice'
'Zhang, Jiajia'
'Ma, Chunmiao'
'Luo, Dan'
'Gan, Quan'

_publ_section_title
;
 Helicity adaptation within a quadruply stranded helicate by
 encapsulation.
;
_journal_issue 95
_journal_name_full 'Chemical communications (Cambridge, England)'
_journal_page_first 13447
_journal_page_last 13450
_journal_paper_doi 10.1039/c8cc07932c
_journal_volume 54
_journal_year 2018
_chemical_formula_moiety 'C128 H124 F4 N24 O16 Pd2, 2(C2 H6 O S), 2(N O3)'
_chemical_formula_sum 'C132 H136 F4 N26 O24 Pd2 S2'
_chemical_formula_weight 2823.58
_space_group_crystal_system orthorhombic
_space_group_IT_number 57
_space_group_name_Hall '-P 2c 2b'
_space_group_name_H-M_alt 'P b c m'
_symmetry_space_group_name_Hall '-P 2c 2b'
_symmetry_space_group_name_H-M 'P b c m'
_atom_sites_solution_hydrogens geom
_atom_sites_solution_primary dual
_audit_creation_date 2018-07-24
_audit_creation_method
;
Olex2 1.2
(compiled 2017.08.10 svn.r3458 for OlexSys, GUI svn.r5381)
;
_audit_update_record
;
2018-07-25 deposited with the CCDC.
2018-11-06 downloaded from the CCDC.
;
_cell_angle_alpha 90
_cell_angle_beta 90
_cell_angle_gamma 90
_cell_formula_units_Z 4
_cell_length_a 21.3685(3)
_cell_length_b 26.9448(4)
_cell_length_c 41.0041(8)
_cell_measurement_reflns_used 31972
_cell_measurement_temperature 100.00(10)
_cell_measurement_theta_max 67.6080
_cell_measurement_theta_min 2.6500
_cell_volume 23608.9(7)
_computing_cell_refinement 'CrysAlisPro 1.171.39.28b (Rigaku OD, 2015)'
_computing_data_collection 'CrysAlisPro 1.171.39.28b (Rigaku OD, 2015)'
_computing_data_reduction 'CrysAlisPro 1.171.39.28b (Rigaku OD, 2015)'
_computing_molecular_graphics 'Olex2 (Dolomanov et al., 2009)'
_computing_publication_material 'Olex2 (Dolomanov et al., 2009)'
_computing_structure_refinement 'ShelXL (Sheldrick, 2015)'
_computing_structure_solution 'ShelXT (Sheldrick, 2015)'
_diffrn_ambient_environment N~2~
_diffrn_ambient_temperature 100.00(10)
_diffrn_detector 'CCD plate'
_diffrn_measured_fraction_theta_full 0.999
_diffrn_measured_fraction_theta_max 0.978
_diffrn_measurement_details
;
List of Runs (angles in degrees, time in seconds):

  # Type    Start    End  Width  t~exp~   \w     \q     \k     \f   Frames
#--------------------------------------------------------------------------
  1  \w     31.00  56.00   0.50    8.00    --    0.00  71.00-117.00   50
  2  \w     10.00  35.00   0.50    8.00    --    0.00  51.00  52.00   50
  3  \w    -59.00 -34.00   0.50    8.00    --    0.00 -51.00 -94.00   50
  4  \w    105.00 130.00   0.50   45.00    --   94.60  51.00  52.00   50
  5  \w     62.00  89.00   0.50   45.00    --   94.60 -71.00 111.00   54
  6  \w     58.00  84.00   0.50   45.00    --   94.60 -51.00 -94.00   52
  7  \w    101.00 126.00   0.50   45.00    --   94.60  71.00-117.00   50
  8  \w    -24.00  27.00   0.50    8.00    --    0.00 -82.00-150.00  102
  9  \w    -31.00  11.00   0.50    8.00    --    0.00 -82.00  60.00   84
 10  \w    -30.00   0.00   0.50    8.00    --    0.00 -82.00 -30.00   60
 11  \w     13.00  93.00   0.50   45.00    --   94.60 -45.00  90.00  160
 12  \w    134.00 183.00   0.50   45.00    --   94.60  30.00  60.00   98
 13  \w     79.00 126.00   0.50   45.00    --   94.60  30.00  60.00   94
 14  \w    137.00 184.00   0.50   45.00    --   94.60  45.00 120.00   94
 15  \w     87.00 137.00   0.50   45.00    --   94.60  82.00-150.00  100
 16  \w     87.00 179.00   0.50   45.00    --   94.60  82.00 -30.00  184
;
_diffrn_measurement_device 'four-circle diffractometer'
_diffrn_measurement_device_type 'XtaLAB AFC12 (RINC): Kappa single'
_diffrn_measurement_method '\w scans'
_diffrn_orient_matrix_type 'CrysAlisPro convention (1999,Acta A55,543-557)'
_diffrn_orient_matrix_UB_11 0.0118700000
_diffrn_orient_matrix_UB_12 0.0457337000
_diffrn_orient_matrix_UB_13 0.0217771000
_diffrn_orient_matrix_UB_21 0.0702594000
_diffrn_orient_matrix_UB_22 -0.0022607000
_diffrn_orient_matrix_UB_23 -0.0083268000
_diffrn_orient_matrix_UB_31 -0.0111217000
_diffrn_orient_matrix_UB_32 0.0342304000
_diffrn_orient_matrix_UB_33 -0.0294509000
_diffrn_radiation_monochromator graphite
_diffrn_radiation_probe x-ray
_diffrn_radiation_type CuK\a
_diffrn_radiation_wavelength 1.54184
_diffrn_reflns_av_R_equivalents 0.0496
_diffrn_reflns_av_unetI/netI 0.0387
_diffrn_reflns_Laue_measured_fraction_full 0.999
_diffrn_reflns_Laue_measured_fraction_max 0.978
_diffrn_reflns_limit_h_max 26
_diffrn_reflns_limit_h_min -26
_diffrn_reflns_limit_k_max 31
_diffrn_reflns_limit_k_min -33
_diffrn_reflns_limit_l_max 40
_diffrn_reflns_limit_l_min -51
_diffrn_reflns_number 109782
_diffrn_reflns_point_group_measured_fraction_full 0.999
_diffrn_reflns_point_group_measured_fraction_max 0.978
_diffrn_reflns_theta_full 67.684
_diffrn_reflns_theta_max 73.891
_diffrn_reflns_theta_min 2.639
_diffrn_source 'fine-focus sealed X-ray tube'
_diffrn_source_type 'Enhance (Cu) X-ray Source'
_exptl_absorpt_coefficient_mu 1.797
_exptl_absorpt_correction_T_max 1.00000
_exptl_absorpt_correction_T_min 0.20845
_exptl_absorpt_correction_type multi-scan
_exptl_absorpt_process_details
;
CrysAlisPro 1.171.39.28b (Rigaku Oxford Diffraction, 2015)
Empirical absorption correction using spherical harmonics,
 implemented in SCALE3 ABSPACK scaling algorithm.
;
_exptl_crystal_density_diffrn 0.794
_exptl_crystal_description block
_exptl_crystal_F_000 5848
_exptl_crystal_recrystallization_method 'Re-crystallisation from solvent'
_refine_diff_density_max 0.939
_refine_diff_density_min -0.610
_refine_diff_density_rms 0.077
_refine_ls_extinction_method none
_refine_ls_goodness_of_fit_ref 0.926
_refine_ls_hydrogen_treatment constr
_refine_ls_matrix_type full
_refine_ls_number_parameters 866
_refine_ls_number_reflns 23740
_refine_ls_number_restraints 17
_refine_ls_restrained_S_all 0.933
_refine_ls_R_factor_all 0.1072
_refine_ls_R_factor_gt 0.0794
_refine_ls_shift/su_max 0.003
_refine_ls_shift/su_mean 0.000
_refine_ls_structure_factor_coef Fsqd
_refine_ls_weighting_details 'w=1/[\s^2^(Fo^2^)+(0.1730P)^2^] where P=(Fo^2^+2Fc^2^)/3'
_refine_ls_weighting_scheme calc
_refine_ls_wR_factor_gt 0.2359
_refine_ls_wR_factor_ref 0.2561
_reflns_Friedel_coverage 0.000
_reflns_number_gt 12485
_reflns_number_total 23740
_reflns_threshold_expression 'I > 2\s(I)'
_cod_data_source_file c8cc07932c2.cif
_cod_data_source_block 20180614_2
_cod_depositor_comments 'Adding full bibliography for 7122551--7122554.cif.'
_cod_database_code 7122551
_shelx_shelxl_version_number 2017/1
_shelx_space_group_comment
;
The symmetry employed for this shelxl refinement is uniquely defined
by the following loop, which should always be used as a source of
symmetry information in preference to the above space-group names.
They are only intended as comments.
;
_reflns_odcompleteness_completeness 99.88
_reflns_odcompleteness_iscentric 1
_reflns_odcompleteness_theta 66.97
_olex2_refinement_description
;
1. Fixed Uiso
 At 1.2 times of:
  All C(H) groups, All C(H,H) groups, All N(H) groups
 At 1.5 times of:
  All C(H,H,H) groups
2. Restrained distances
 O0AA-O2
 2.2 with sigma of 0.02
 O1AA-O2
 2.2 with sigma of 0.02
 N1-O2
 1.12 with sigma of 0.02
 O2-O1AA
 2 with sigma of 0.002
 N1-O1AA
 1.1 with sigma of 0.02
3. Rigid bond restraints
 N00D, C01U
 with sigma for 1-2 distances of 0.001 and sigma for 1-3 distances of 0.002
 N00J, C01F
 with sigma for 1-2 distances of 0.001 and sigma for 1-3 distances of 0.002
 N00P, C01H
 with sigma for 1-2 distances of 0.001 and sigma for 1-3 distances of 0.002
 C12, C02D
 with sigma for 1-2 distances of 0.001 and sigma for 1-3 distances of 0.002
 C01O, C028
 with sigma for 1-2 distances of 0.001 and sigma for 1-3 distances of 0.002
 C01E, C01I
 with sigma for 1-2 distances of 0.001 and sigma for 1-3 distances of 0.002
4. Uiso/Uaniso restraints and constraints
Uanis(C02L) \\sim Ueq: with sigma of 0.01 and sigma for terminal atoms of 0.02
5.a Ternary CH refined with riding coordinates:
 C024(H024), C025(H025), C02D(H02K), C02K(H02W)
5.b Secondary CH2 refined with riding coordinates:
 C01V(H01C,H01D), C021(H02A,H02B), C023(H02C,H02D), C02A(H02E,H02F)
5.c Aromatic/amide H refined with riding coordinates:
 N00C(H00C), N00E(H00E), N00K(H00K), C00S(H00S), N00W(H00W), C00Z(H00Z),
 C018(H018), C019(H019), C01A(H01A), C01B(H01B), C01H(H01H), C01I(H01I),
 C01K(H01K), C01O(H01O), C01T(H01T), C01U(H01U), C01X(H01X), C026(H026),
 C027(H027), C028(H028), C029(H029), C02C(H02J), C02G(H02O), C02J(H02V),
 C02L(H02X), C02M(H02Y)
5.d Idealised Me refined as rotating group:
 C01S(H01J,H01L,H01M), C01Z(H01E,H01F,H01G), C02B(H02G,H02H,H02I), C02E(H02L,
 H02M,H02N), C02F(H0AA,H,HA), C02H(H02P,H02Q,H02R), C02I(H02S,H02T,H02U),
 C02O(H02Z,HB,HC), C02V(H02,HD,HE), C12(H12A,H12B,H12C)
;
_olex2_submission_special_instructions 'No special instructions were received'
_oxdiff_exptl_absorpt_empirical_details
;
Empirical correction (ABSPACK) includes:
- Absorption correction using spherical harmonics
- Frame scaling
;
_oxdiff_exptl_absorpt_empirical_full_max 3.174
_oxdiff_exptl_absorpt_empirical_full_min 0.554

loop_
_space_group_symop_operation_xyz
'x, y, z'
'-x, -y, z+1/2'
'-x, y+1/2, -z+1/2'
'x, -y+1/2, -z'
'-x, -y, -z'
'x, y, -z-1/2'
'x, -y-1/2, z-1/2'
'-x, y-1/2, z'

loop_
_atom_site_label
_atom_site_type_symbol
_atom_site_fract_x
_atom_site_fract_y
_atom_site_fract_z
_atom_site_U_iso_or_equiv
_atom_site_adp_type
_atom_site_occupancy
_atom_site_site_symmetry_order
_atom_site_calc_flag
_atom_site_refinement_flags_posn
_atom_site_refinement_flags_adp
Pd00 Pd 0.24257(2) 0.75295(2) 0.34213(2) 0.10689(15) Uani 1 1 d . .
S002 S 0.20322(4) 0.63172(4) 0.53441(3) 0.1122(3) Uani 1 1 d . .
F003 F 0.08966(10) 0.60283(6) 0.48603(6) 0.1148(6) Uani 1 1 d . .
F004 F 0.41948(9) 0.63476(9) 0.48932(6) 0.1193(7) Uani 1 1 d . .
O005 O 0.19397(10) 0.62699(10) 0.57034(7) 0.1122(7) Uani 1 1 d . .
O006 O 0.04104(11) 0.42184(9) 0.56550(9) 0.1266(10) Uani 1 1 d . .
O007 O 0.65084(10) 0.53841(10) 0.43889(8) 0.1238(9) Uani 1 1 d . .
N008 N 0.11592(13) 0.54065(11) 0.43605(11) 0.1075(9) Uani 1 1 d . .
O009 O 0.59888(11) 0.49122(10) 0.54769(8) 0.1266(9) Uani 1 1 d . .
O00A O 0.10266(13) 0.38804(9) 0.45421(9) 0.1399(11) Uani 1 1 d . .
N00B N 0.06225(12) 0.57308(11) 0.54742(10) 0.1031(9) Uani 1 1 d . .
N00C N 0.07631(13) 0.63281(11) 0.60179(9) 0.1084(9) Uani 1 1 d . .
H00C H 0.099375 0.635515 0.584691 0.130 Uiso 1 1 calc R .
N00D N 0.15262(14) 0.72480(13) 0.65116(8) 0.1063(8) Uani 1 1 d . U
N00E N 0.37572(14) 0.60345(12) 0.60143(9) 0.1121(9) Uani 1 1 d . .
H00E H 0.377375 0.623773 0.585288 0.135 Uiso 1 1 calc R .
O00F O -0.00191(14) 0.58792(11) 0.62447(9) 0.1379(10) Uani 1 1 d . .
N00G N 0.44367(13) 0.58528(11) 0.54506(9) 0.1061(9) Uani 1 1 d . .
N00H N 0.21588(18) 0.68234(14) 0.33433(10) 0.1136(10) Uani 1 1 d . .
N00J N 0.49324(14) 0.62952(12) 0.43532(9) 0.1132(9) Uani 1 1 d . U
N00K N 0.15026(15) 0.57750(13) 0.37964(10) 0.1201(10) Uani 1 1 d . .
H00K H 0.135112 0.593936 0.395793 0.144 Uiso 1 1 calc R .
O00L O 0.41508(15) 0.53161(13) 0.62168(9) 0.1458(11) Uani 1 1 d . .
C00M C 0.08304(15) 0.66964(13) 0.62540(10) 0.0996(10) Uani 1 1 d . .
N00N N 0.27137(16) 0.67547(13) 0.65245(9) 0.1069(9) Uani 1 1 d . .
C00O C 0.07010(16) 0.53828(13) 0.52365(13) 0.1024(11) Uani 1 1 d . .
N00P N 0.33411(16) 0.73356(14) 0.33483(9) 0.1120(9) Uani 1 1 d . U
C00Q C 0.08685(16) 0.55335(14) 0.49235(13) 0.1084(12) Uani 1 1 d . .
C00R C 0.04555(16) 0.55554(14) 0.57588(13) 0.1110(12) Uani 1 1 d . .
C00S C 0.13950(15) 0.69250(13) 0.62810(10) 0.0973(10) Uani 1 1 d . .
H00S H 0.170366 0.684933 0.612898 0.117 Uiso 1 1 calc R .
C00T C 0.09955(15) 0.52128(13) 0.46643(14) 0.1075(12) Uani 1 1 d . .
O00U O 0.16364(19) 0.49934(13) 0.35890(11) 0.1682(14) Uani 1 1 d . .
C00V C 0.60089(15) 0.56921(15) 0.43529(12) 0.1136(12) Uani 1 1 d . .
N00W N 0.45856(14) 0.67467(13) 0.38015(9) 0.1225(11) Uani 1 1 d . .
H00W H 0.439403 0.674812 0.398594 0.147 Uiso 1 1 calc R .
C00X C 0.47056(18) 0.60537(15) 0.49034(11) 0.1093(11) Uani 1 1 d . .
O00Y O 0.54883(15) 0.65237(15) 0.35648(10) 0.1622(13) Uani 1 1 d . .
C00Z C 0.03475(15) 0.50556(14) 0.58465(12) 0.1107(12) Uani 1 1 d . .
H00Z H 0.021078 0.496674 0.605378 0.133 Uiso 1 1 calc R .
C010 C 0.48280(16) 0.58016(13) 0.51918(11) 0.0989(10) Uani 1 1 d . .
C011 C 0.04549(14) 0.47133(14) 0.56109(13) 0.1079(12) Uani 1 1 d . .
C012 C 0.09442(17) 0.46887(13) 0.47352(14) 0.1069(12) Uani 1 1 d . .
C013 C 0.06288(16) 0.48672(13) 0.52935(13) 0.1098(13) Uani 1 1 d . .
C014 C 0.33467(17) 0.61402(16) 0.62598(11) 0.1061(11) Uani 1 1 d . .
C016 C 0.56260(15) 0.57060(14) 0.46361(11) 0.1095(12) Uani 1 1 d . .
C017 C 0.03683(19) 0.59274(14) 0.60292(11) 0.1092(11) Uani 1 1 d . .
C018 C 0.50877(19) 0.52695(15) 0.57419(13) 0.1198(13) Uani 1 1 d . .
H018 H 0.515566 0.509337 0.593376 0.144 Uiso 1 1 calc R .
C019 C 0.31110(17) 0.66269(15) 0.62968(10) 0.1038(11) Uani 1 1 d . .
H019 H 0.324546 0.686946 0.615139 0.125 Uiso 1 1 calc R .
C01A C 0.18983(18) 0.65433(16) 0.35776(11) 0.1084(11) Uani 1 1 d . .
H01A H 0.182534 0.668615 0.378049 0.130 Uiso 1 1 calc R .
C01B C 0.57484(16) 0.54435(14) 0.49261(12) 0.1083(12) Uani 1 1 d . .
H01B H 0.609853 0.523908 0.493672 0.130 Uiso 1 1 calc R .
C01C C 0.12863(18) 0.50794(15) 0.41411(14) 0.1157(13) Uani 1 1 d . .
C01D C 0.53657(16) 0.54809(14) 0.51932(12) 0.1092(12) Uani 1 1 d . .
C01E C 0.10873(17) 0.43754(14) 0.44719(15) 0.1229(13) Uani 1 1 d . U
C01F C 0.50733(15) 0.60204(14) 0.46313(11) 0.1045(10) Uani 1 1 d . U
C01G C 0.54731(18) 0.52130(15) 0.54891(13) 0.1153(12) Uani 1 1 d . .
C01H C 0.36574(18) 0.71114(15) 0.35841(10) 0.1119(11) Uani 1 1 d . U
H01H H 0.345698 0.704417 0.378053 0.134 Uiso 1 1 calc R .
C01I C 0.12566(19) 0.45479(15) 0.41833(14) 0.1234(13) Uani 1 1 d . U
H01I H 0.135343 0.433366 0.401276 0.148 Uiso 1 1 calc R .
C01J C 0.1497(2) 0.52698(16) 0.38208(17) 0.1317(15) Uani 1 1 d . .
C01K C 0.07683(17) 0.45302(16) 0.50255(14) 0.1195(15) Uani 1 1 d . .
H01K H 0.073202 0.419037 0.506034 0.143 Uiso 1 1 calc R .
C01L C 0.41451(19) 0.56295(17) 0.60052(12) 0.1178(13) Uani 1 1 d . .
C01M C 0.1734(2) 0.60523(18) 0.35309(13) 0.1226(13) Uani 1 1 d . .
C01O C 0.03599(17) 0.68336(16) 0.64614(13) 0.1232(13) Uani 1 1 d . U
H01O H -0.003690 0.669522 0.644097 0.148 Uiso 1 1 calc R .
C01P C 0.45744(18) 0.55993(17) 0.57166(12) 0.1187(13) Uani 1 1 d . .
C01S C 0.16430(17) 0.68535(15) 0.52204(13) 0.1251(14) Uani 1 1 d . .
H01J H 0.119932 0.679886 0.522900 0.188 Uiso 1 1 calc GR .
H01L H 0.176311 0.693454 0.500120 0.188 Uiso 1 1 calc GR .
H01M H 0.175203 0.712263 0.536295 0.188 Uiso 1 1 calc GR .
C01T C 0.58608(16) 0.59526(15) 0.40867(12) 0.1167(13) Uani 1 1 d . .
H01T H 0.610596 0.594146 0.389947 0.140 Uiso 1 1 calc R .
C01U C 0.10652(19) 0.73683(16) 0.67228(12) 0.1167(12) Uani 1 1 d . U
H01U H 0.115413 0.759061 0.689004 0.140 Uiso 1 1 calc R .
C01V C 0.69682(16) 0.53803(17) 0.41326(13) 0.1285(14) Uani 1 1 d . .
H01C H 0.715524 0.570665 0.411083 0.154 Uiso 1 1 calc R .
H01D H 0.677237 0.529388 0.392690 0.154 Uiso 1 1 calc R .
C01X C 0.3117(2) 0.57858(17) 0.64803(13) 0.1288(14) Uani 1 1 d . .
H01X H 0.323615 0.545481 0.646341 0.155 Uiso 1 1 calc R .
C01Y C 0.53014(17) 0.62525(17) 0.41037(12) 0.1206(14) Uani 1 1 d . .
C01Z C 0.7734(2) 0.5064(2) 0.45394(18) 0.161(2) Uani 1 1 d . .
H01E H 0.794931 0.537615 0.455137 0.242 Uiso 1 1 calc GR .
H01F H 0.802530 0.479900 0.457895 0.242 Uiso 1 1 calc GR .
H01G H 0.740921 0.505472 0.470081 0.242 Uiso 1 1 calc GR .
C020 C 0.5133(2) 0.65290(17) 0.37974(12) 0.1226(13) Uani 1 1 d . .
C021 C 0.0261(2) 0.40397(16) 0.59735(16) 0.1477(19) Uani 1 1 d . .
H02A H -0.016311 0.413168 0.603184 0.177 Uiso 1 1 calc R .
H02B H 0.054527 0.417956 0.613350 0.177 Uiso 1 1 calc R .
C022 C 0.4278(2) 0.69744(19) 0.35462(11) 0.1308(16) Uani 1 1 d . .
C023 C 0.1148(3) 0.35221(14) 0.43001(17) 0.162(2) Uani 1 1 d . .
H02C H 0.158471 0.353617 0.423571 0.194 Uiso 1 1 calc R .
H02D H 0.089244 0.358614 0.410926 0.194 Uiso 1 1 calc R .
C024 C 0.6670(2) 0.4301(2) 0.56969(14) 0.1447(17) Uani 1 1 d . .
H024 H 0.649516 0.404318 0.555502 0.174 Uiso 1 1 calc R .
C025 C 0.74612(17) 0.50055(17) 0.42171(17) 0.1358(18) Uani 1 1 d . .
H025 H 0.725915 0.467907 0.421275 0.163 Uiso 1 1 calc R .
C026 C 0.2245(4) 0.6637(2) 0.30419(14) 0.165(2) Uani 1 1 d . .
H026 H 0.240131 0.683465 0.287458 0.198 Uiso 1 1 calc R .
C027 C 0.2714(3) 0.5937(2) 0.67219(14) 0.1393(16) Uani 1 1 d . .
H027 H 0.257912 0.570709 0.687590 0.167 Uiso 1 1 calc R .
C028 C 0.04809(19) 0.71798(16) 0.67016(13) 0.1266(13) Uani 1 1 d . U
H028 H 0.016837 0.728049 0.684499 0.152 Uiso 1 1 calc R .
C029 C 0.2506(2) 0.64115(18) 0.67420(13) 0.1223(14) Uani 1 1 d . .
H029 H 0.222255 0.650166 0.690373 0.147 Uiso 1 1 calc R .
C02A C 0.61711(19) 0.46592(17) 0.57728(14) 0.1358(16) Uani 1 1 d . .
H02E H 0.581352 0.448738 0.586495 0.163 Uiso 1 1 calc R .
H02F H 0.632017 0.489814 0.593184 0.163 Uiso 1 1 calc R .
C02B C 0.0314(4) 0.29758(17) 0.4531(2) 0.196(3) Uani 1 1 d . .
H02G H 0.019608 0.325932 0.465907 0.293 Uiso 1 1 calc GR .
H02H H 0.024942 0.267907 0.465638 0.293 Uiso 1 1 calc GR .
H02I H 0.006261 0.296338 0.433734 0.293 Uiso 1 1 calc GR .
C02C C 0.3607(3) 0.7424(2) 0.30696(14) 0.157(2) Uani 1 1 d . .
H02J H 0.336867 0.753933 0.289582 0.189 Uiso 1 1 calc R .
C02D C 0.0997(4) 0.30163(17) 0.4438(2) 0.188(3) Uani 1 1 d . U
H02K H 0.106640 0.277728 0.426166 0.225 Uiso 1 1 calc R .
C02E C 0.7215(2) 0.45431(19) 0.55211(19) 0.172(2) Uani 1 1 d . .
H02L H 0.707134 0.468614 0.532029 0.258 Uiso 1 1 calc GR .
H02M H 0.752933 0.429783 0.547551 0.258 Uiso 1 1 calc GR .
H02N H 0.739084 0.479845 0.565645 0.258 Uiso 1 1 calc GR .
C02F C 0.28352(18) 0.6516(2) 0.53041(13) 0.1411(17) Uani 1 1 d . .
H0AA H 0.286228 0.686614 0.534400 0.212 Uiso 1 1 calc GR .
H H 0.298081 0.644502 0.508753 0.212 Uiso 1 1 calc GR .
HA H 0.308965 0.634163 0.545947 0.212 Uiso 1 1 calc GR .
C02G C 0.4589(2) 0.7113(2) 0.32534(14) 0.160(2) Uani 1 1 d . .
H02O H 0.501091 0.704398 0.322058 0.192 Uiso 1 1 calc R .
C02H C 0.7957(2) 0.5001(2) 0.39569(19) 0.186(3) Uani 1 1 d . .
H02P H 0.776169 0.500671 0.374604 0.278 Uiso 1 1 calc GR .
H02Q H 0.820564 0.470636 0.397775 0.278 Uiso 1 1 calc GR .
H02R H 0.821939 0.528804 0.398077 0.278 Uiso 1 1 calc GR .
C02I C 0.6883(3) 0.4054(2) 0.60197(16) 0.177(2) Uani 1 1 d . .
H02S H 0.695744 0.430613 0.618079 0.265 Uiso 1 1 calc GR .
H02T H 0.726160 0.387097 0.598262 0.265 Uiso 1 1 calc GR .
H02U H 0.656240 0.383329 0.609570 0.265 Uiso 1 1 calc GR .
C02J C 0.1807(4) 0.5845(2) 0.32258(15) 0.176(2) Uani 1 1 d . .
H02V H 0.167252 0.552364 0.318081 0.211 Uiso 1 1 calc R .
C02K C 0.0327(4) 0.3480(2) 0.5963(2) 0.216(4) Uani 1 1 d . .
H02W H 0.074339 0.336037 0.590052 0.259 Uiso 1 1 calc R .
C02L C 0.2093(4) 0.6138(3) 0.29870(18) 0.198(3) Uani 1 1 d . U
H02X H 0.218439 0.599761 0.278541 0.237 Uiso 1 1 calc R .
C02M C 0.4249(3) 0.7347(3) 0.30281(16) 0.202(3) Uani 1 1 d . .
H02Y H 0.444325 0.746063 0.283940 0.242 Uiso 1 1 calc R .
C02O C -0.0223(5) 0.3283(3) 0.5742(4) 0.279(6) Uani 1 1 d . .
H02Z H -0.061323 0.341330 0.582095 0.418 Uiso 1 1 calc GR .
HB H -0.023329 0.292734 0.575032 0.418 Uiso 1 1 calc GR .
HC H -0.015786 0.338969 0.552159 0.418 Uiso 1 1 calc GR .
C02V C 0.0095(5) 0.3294(3) 0.6299(2) 0.248(4) Uani 1 1 d . .
H02 H 0.031230 0.346808 0.646921 0.373 Uiso 1 1 calc GR .
HD H 0.017484 0.294452 0.631864 0.373 Uiso 1 1 calc GR .
HE H -0.034642 0.335393 0.631854 0.373 Uiso 1 1 calc GR .
C12 C 0.1367(7) 0.2865(5) 0.4695(3) 0.309(6) Uani 1 1 d . U
H12A H 0.128719 0.252124 0.474110 0.464 Uiso 1 1 calc GR .
H12B H 0.127058 0.306034 0.488462 0.464 Uiso 1 1 calc GR .
H12C H 0.179967 0.290777 0.463948 0.464 Uiso 1 1 calc GR .
O0AA O 0.25614(18) 0.73592(19) 0.41191(11) 0.1467(14) Uani 1 1 d D .
O2 O 0.2596(3) 0.6952(2) 0.45631(16) 0.201(2) Uani 1 1 d D .
N1 N 0.2433(4) 0.7074(3) 0.43208(18) 0.209(3) Uani 1 1 d D .
O1AA O 0.1829(3) 0.6991(5) 0.42867(19) 0.436(10) Uani 1 1 d D .

loop_
_atom_site_aniso_label
_atom_site_aniso_U_11
_atom_site_aniso_U_22
_atom_site_aniso_U_33
_atom_site_aniso_U_23
_atom_site_aniso_U_13
_atom_site_aniso_U_12
Pd00 0.0999(2) 0.1005(2) 0.1203(3) 0.00777(15) -0.00834(15) 0.02800(13)
S002 0.0841(5) 0.1087(7) 0.1438(9) 0.0095(6) 0.0001(5) 0.0008(4)
F003 0.1174(14) 0.0657(10) 0.1614(17) -0.0027(11) -0.0035(14) -0.0096(9)
F004 0.0928(12) 0.1291(16) 0.1360(15) 0.0301(13) -0.0004(12) 0.0441(12)
O005 0.0780(13) 0.1248(19) 0.134(2) 0.0049(15) 0.0011(14) -0.0003(12)
O006 0.0867(14) 0.0726(14) 0.220(3) 0.0143(17) -0.0048(18) -0.0029(11)
O007 0.0718(12) 0.1163(18) 0.183(3) 0.0224(17) -0.0043(15) 0.0303(12)
N008 0.0768(15) 0.0794(18) 0.166(3) -0.006(2) -0.0132(18) -0.0025(13)
O009 0.0952(15) 0.1065(17) 0.178(3) 0.0390(17) -0.0230(16) 0.0232(13)
O00A 0.1101(18) 0.0690(14) 0.241(3) -0.0085(18) -0.007(2) 0.0067(12)
N00B 0.0712(14) 0.0931(19) 0.145(3) 0.002(2) -0.0108(17) -0.0038(13)
N00C 0.0797(16) 0.0910(18) 0.154(3) 0.0026(18) 0.0162(17) -0.0201(14)
N00D 0.0951(18) 0.099(2) 0.125(2) 0.0035(18) 0.0157(15) -0.0176(16)
N00E 0.0830(17) 0.114(2) 0.139(3) 0.0342(19) 0.0041(18) -0.0007(16)
O00F 0.1107(18) 0.118(2) 0.185(3) -0.0020(19) 0.021(2) -0.0397(16)
N00G 0.0784(15) 0.0993(19) 0.140(3) 0.0258(18) -0.0147(18) 0.0081(14)
N00H 0.127(2) 0.110(2) 0.104(2) 0.002(2) -0.017(2) 0.026(2)
N00J 0.0834(16) 0.125(2) 0.131(2) 0.0248(17) 0.0037(18) 0.0251(16)
N00K 0.105(2) 0.097(2) 0.158(3) -0.017(2) -0.009(2) 0.0058(17)
O00L 0.137(2) 0.138(2) 0.162(3) 0.055(2) 0.000(2) 0.0256(19)
C00M 0.0769(18) 0.089(2) 0.133(3) 0.006(2) 0.0090(19) -0.0127(16)
N00N 0.0909(18) 0.109(2) 0.120(2) 0.0181(18) 0.0037(18) -0.0132(16)
C00O 0.0762(18) 0.073(2) 0.158(4) 0.001(2) -0.010(2) -0.0026(15)
N00P 0.101(2) 0.127(2) 0.109(2) 0.0130(18) -0.0014(17) 0.0247(18)
C00Q 0.0757(18) 0.077(2) 0.173(4) -0.002(2) -0.012(2) -0.0014(16)
C00R 0.0757(19) 0.086(2) 0.171(4) 0.004(3) 0.005(2) -0.0109(16)
C00S 0.0828(18) 0.082(2) 0.127(3) 0.011(2) 0.0143(19) -0.0108(16)
C00T 0.0738(17) 0.0683(19) 0.180(4) -0.010(2) -0.020(2) 0.0058(15)
O00U 0.196(4) 0.105(2) 0.203(3) -0.023(2) 0.028(3) 0.008(2)
C00V 0.0675(17) 0.109(3) 0.165(4) 0.022(3) 0.003(2) 0.0154(17)
N00W 0.0890(17) 0.147(3) 0.131(2) 0.026(2) 0.0204(18) 0.0437(18)
C00X 0.084(2) 0.101(2) 0.143(3) 0.023(2) -0.005(2) 0.0216(18)
O00Y 0.1074(19) 0.195(3) 0.184(3) 0.052(3) 0.038(2) 0.062(2)
C00Z 0.0699(18) 0.088(2) 0.174(4) 0.004(2) 0.007(2) -0.0111(16)
C010 0.0786(18) 0.085(2) 0.133(3) 0.013(2) -0.003(2) 0.0115(16)
C011 0.0650(16) 0.081(2) 0.178(4) 0.022(3) -0.009(2) -0.0087(15)
C012 0.0806(19) 0.0687(19) 0.171(4) -0.004(2) -0.011(2) 0.0036(16)
C013 0.0756(18) 0.0694(19) 0.185(4) -0.003(2) -0.017(2) 0.0051(15)
C014 0.086(2) 0.108(3) 0.124(3) 0.025(2) -0.016(2) -0.0083(19)
C016 0.0727(17) 0.100(2) 0.156(3) 0.023(2) -0.007(2) 0.0203(17)
C017 0.098(2) 0.087(2) 0.143(3) 0.001(2) 0.010(2) -0.0248(19)
C018 0.090(2) 0.105(3) 0.165(4) 0.037(3) -0.023(3) 0.012(2)
C019 0.0832(19) 0.110(3) 0.119(3) 0.028(2) -0.011(2) -0.0226(19)
C01A 0.097(2) 0.101(3) 0.126(3) -0.011(2) -0.014(2) 0.045(2)
C01B 0.0643(16) 0.093(2) 0.167(4) 0.014(2) -0.007(2) 0.0093(16)
C01C 0.081(2) 0.091(2) 0.175(4) -0.015(3) -0.009(2) 0.0063(18)
C01D 0.0703(17) 0.096(2) 0.161(4) 0.020(2) -0.020(2) 0.0103(16)
C01E 0.083(2) 0.077(2) 0.209(4) -0.005(3) -0.011(3) 0.0024(17)
C01F 0.0726(16) 0.101(2) 0.140(3) 0.0230(19) 0.002(2) 0.0178(16)
C01G 0.082(2) 0.106(3) 0.158(4) 0.029(3) -0.011(2) 0.0170(19)
C01H 0.101(2) 0.117(3) 0.117(3) 0.021(2) 0.0112(19) 0.036(2)
C01I 0.093(2) 0.083(2) 0.194(4) -0.020(2) -0.008(3) 0.0128(19)
C01J 0.117(3) 0.085(3) 0.193(5) -0.011(3) 0.003(3) 0.007(2)
C01K 0.0731(19) 0.082(2) 0.203(5) 0.003(3) -0.006(2) -0.0054(17)
C01L 0.092(2) 0.114(3) 0.148(4) 0.034(3) -0.016(2) 0.010(2)
C01M 0.135(3) 0.105(3) 0.127(3) -0.002(3) -0.016(3) 0.012(3)
C01O 0.0779(19) 0.108(3) 0.184(4) 0.008(2) 0.021(2) -0.0125(19)
C01P 0.089(2) 0.132(3) 0.135(3) 0.041(3) -0.005(2) 0.011(2)
C01S 0.085(2) 0.109(3) 0.182(4) 0.008(3) -0.005(2) -0.0136(19)
C01T 0.0742(18) 0.108(3) 0.168(4) 0.022(3) 0.004(2) 0.0247(18)
C01U 0.102(2) 0.109(3) 0.139(3) -0.005(2) 0.022(2) -0.019(2)
C01V 0.0669(17) 0.130(3) 0.189(4) 0.013(3) 0.010(2) 0.028(2)
C01X 0.134(3) 0.110(3) 0.143(4) 0.024(3) 0.019(3) 0.004(3)
C01Y 0.0766(19) 0.137(3) 0.148(4) 0.033(3) 0.014(2) 0.034(2)
C01Z 0.078(2) 0.145(4) 0.261(7) -0.009(4) -0.040(3) 0.028(2)
C020 0.096(2) 0.139(3) 0.133(3) 0.024(3) 0.012(2) 0.037(2)
C021 0.120(3) 0.093(3) 0.230(6) 0.036(3) 0.018(3) -0.007(2)
C022 0.124(3) 0.164(4) 0.104(3) 0.016(3) 0.000(3) 0.068(3)
C023 0.166(4) 0.065(2) 0.253(6) -0.020(3) -0.004(4) 0.017(2)
C024 0.099(3) 0.143(4) 0.192(5) 0.034(3) -0.028(3) 0.040(3)
C025 0.072(2) 0.100(3) 0.235(6) 0.010(3) 0.006(3) 0.0133(18)
C026 0.260(7) 0.114(4) 0.121(4) 0.011(3) -0.021(4) -0.005(4)
C027 0.150(4) 0.118(4) 0.150(4) 0.043(3) 0.011(4) -0.013(3)
C028 0.101(2) 0.112(3) 0.168(4) 0.010(2) 0.027(3) -0.005(2)
C029 0.119(3) 0.109(3) 0.139(4) 0.024(3) 0.023(3) -0.023(2)
C02A 0.091(2) 0.113(3) 0.203(5) 0.047(3) -0.018(3) 0.015(2)
C02B 0.214(7) 0.071(3) 0.303(8) 0.006(4) -0.011(6) -0.031(3)
C02C 0.134(4) 0.216(6) 0.122(4) 0.030(3) 0.006(3) 0.066(4)
C02D 0.189(6) 0.068(2) 0.307(9) -0.028(4) -0.018(5) 0.012(3)
C02E 0.107(3) 0.121(4) 0.289(8) 0.015(4) -0.039(4) 0.019(3)
C02F 0.077(2) 0.188(5) 0.159(4) 0.027(3) 0.013(2) 0.004(3)
C02G 0.113(3) 0.233(6) 0.134(4) 0.044(4) 0.026(3) 0.042(4)
C02H 0.081(2) 0.131(4) 0.345(9) 0.000(4) 0.047(4) 0.021(2)
C02I 0.150(4) 0.142(4) 0.239(6) 0.059(4) -0.054(4) 0.040(3)
C02J 0.278(8) 0.123(4) 0.127(4) -0.012(4) -0.015(5) 0.007(4)
C02K 0.208(7) 0.098(4) 0.341(11) 0.083(5) -0.026(7) 0.013(4)
C02L 0.294(7) 0.154(5) 0.146(4) -0.011(4) -0.002(5) 0.020(5)
C02M 0.156(5) 0.300(8) 0.151(5) 0.053(5) 0.023(4) 0.108(5)
C02O 0.199(8) 0.120(5) 0.516(19) 0.032(8) 0.032(10) 0.011(5)
C02V 0.290(10) 0.123(4) 0.333(11) 0.102(6) 0.019(9) 0.019(5)
C12 0.329(14) 0.293(12) 0.306(12) 0.007(10) -0.039(9) 0.103(12)
O0AA 0.157(3) 0.150(3) 0.133(3) 0.030(2) -0.014(2) 0.041(2)
O2 0.248(5) 0.170(4) 0.184(5) 0.034(4) -0.016(4) 0.046(3)
N1 0.317(11) 0.198(7) 0.112(4) -0.031(4) -0.026(5) 0.040(6)
O1AA 0.201(6) 0.70(3) 0.404(13) -0.223(15) 0.082(8) -0.207(11)

loop_
_atom_type_symbol
_atom_type_description
_atom_type_scat_dispersion_real
_atom_type_scat_dispersion_imag
_atom_type_scat_source
C C 0.0181 0.0091 'International Tables Vol C Tables 4.2.6.8 and 6.1.1.4'
H H 0.0000 0.0000 'International Tables Vol C Tables 4.2.6.8 and 6.1.1.4'
F F 0.0727 0.0534 'International Tables Vol C Tables 4.2.6.8 and 6.1.1.4'
N N 0.0311 0.0180 'International Tables Vol C Tables 4.2.6.8 and 6.1.1.4'
O O 0.0492 0.0322 'International Tables Vol C Tables 4.2.6.8 and 6.1.1.4'
Pd Pd 0.1215 3.9337 'International Tables Vol C Tables 4.2.6.8 and 6.1.1.4'
S S 0.3331 0.5567 'International Tables Vol C Tables 4.2.6.8 and 6.1.1.4'

loop_
_geom_angle_atom_site_label_1
_geom_angle_atom_site_label_2
_geom_angle_atom_site_label_3
_geom_angle
_geom_angle_site_symmetry_1
_geom_angle_site_symmetry_3
N00D Pd00 N00N 89.52(14) 4_566 4_566
N00D Pd00 N00P 177.57(14) 4_566 .
N00H Pd00 N00D 91.86(15) . 4_566
N00H Pd00 N00N 176.95(15) . 4_566
N00H Pd00 N00P 90.36(16) . .
N00N Pd00 N00P 88.22(15) 4_566 .
O005 S002 C01S 107.2(2) . .
O005 S002 C02F 103.9(2) . .
C01S S002 C02F 100.5(2) . .
C011 O006 C021 118.1(4) . .
C00V O007 C01V 117.4(3) . .
C01C N008 C00T 114.9(4) . .
C01G O009 C02A 117.7(4) . .
C01E O00A C023 120.1(4) . .
C00R N00B C00O 115.0(4) . .
C00M N00C H00C 116.5 . .
C017 N00C H00C 116.5 . .
C017 N00C C00M 126.9(3) . .
C00S N00D Pd00 119.6(2) . 4_566
C00S N00D C01U 117.7(3) . .
C01U N00D Pd00 122.1(3) . 4_566
C014 N00E H00E 117.5 . .
C014 N00E C01L 125.1(4) . .
C01L N00E H00E 117.5 . .
C01P N00G C010 117.1(3) . .
C01A N00H Pd00 122.4(3) . .
C01A N00H C026 120.3(4) . .
C026 N00H Pd00 117.3(4) . .
C01Y N00J C01F 117.9(3) . .
C01J N00K H00K 117.0 . .
C01J N00K C01M 126.0(4) . .
C01M N00K H00K 117.0 . .
C00S C00M N00C 118.1(3) . .
C00S C00M C01O 118.7(4) . .
C01O C00M N00C 123.3(3) . .
C019 N00N Pd00 121.5(3) . 4_566
C019 N00N C029 120.1(4) . .
C029 N00N Pd00 118.3(3) . 4_566
N00B C00O C00Q 119.3(3) . .
N00B C00O C013 122.9(4) . .
C00Q C00O C013 117.8(4) . .
C01H N00P Pd00 119.8(3) . .
C02C N00P Pd00 120.1(3) . .
C02C N00P C01H 120.1(4) . .
F003 C00Q C00O 118.2(4) . .
F003 C00Q C00T 116.9(4) . .
C00O C00Q C00T 124.8(4) . .
N00B C00R C00Z 128.0(4) . .
N00B C00R C017 116.7(3) . .
C00Z C00R C017 115.3(4) . .
N00D C00S C00M 123.2(4) . .
N00D C00S H00S 118.4 . .
C00M C00S H00S 118.4 . .
N008 C00T C00Q 119.8(4) . .
N008 C00T C012 124.3(4) . .
C00Q C00T C012 115.9(5) . .
O007 C00V C016 112.3(4) . .
C01T C00V O007 126.5(4) . .
C01T C00V C016 121.2(3) . .
C020 N00W H00W 116.0 . .
C020 N00W C022 127.9(4) . .
C022 N00W H00W 116.0 . .
F004 C00X C010 117.8(4) . .
F004 C00X C01F 118.6(3) . .
C01F C00X C010 123.7(3) . .
C00R C00Z H00Z 122.0 . .
C011 C00Z C00R 116.1(4) . .
C011 C00Z H00Z 122.0 . .
N00G C010 C00X 120.0(3) . .
N00G C010 C01D 123.4(4) . .
C00X C010 C01D 116.6(4) . .
O006 C011 C00Z 124.4(5) . .
O006 C011 C013 115.5(4) . .
C00Z C011 C013 120.0(4) . .
C01E C012 C00T 114.6(5) . .
C01K C012 C00T 121.3(4) . .
C01K C012 C01E 124.1(4) . .
C00O C013 C01K 117.7(5) . .
C011 C013 C00O 117.9(4) . .
C011 C013 C01K 124.4(4) . .
N00E C014 C019 120.1(4) . .
N00E C014 C01X 123.9(4) . .
C01X C014 C019 116.0(4) . .
C00V C016 C01F 118.2(3) . .
C01B C016 C00V 124.7(3) . .
C01B C016 C01F 117.1(4) . .
N00C C017 C00R 115.0(4) . .
O00F C017 N00C 121.8(4) . .
O00F C017 C00R 123.2(3) . .
C01G C018 H018 120.2 . .
C01G C018 C01P 119.6(4) . .
C01P C018 H018 120.2 . .
N00N C019 C014 123.5(4) . .
N00N C019 H019 118.2 . .
C014 C019 H019 118.2 . .
N00H C01A H01A 118.5 . .
N00H C01A C01M 123.0(4) . .
C01M C01A H01A 118.5 . .
C016 C01B H01B 119.1 . .
C01D C01B C016 121.8(3) . .
C01D C01B H01B 119.1 . .
N008 C01C C01I 125.9(5) . .
N008 C01C C01J 116.5(4) . .
C01I C01C C01J 117.6(4) . .
C01B C01D C010 121.2(4) . .
C01B C01D C01G 123.0(3) . .
C01G C01D C010 115.8(4) . .
O00A C01E C012 113.8(5) . .
C01I C01E O00A 123.8(5) . .
C01I C01E C012 122.4(4) . .
N00J C01F C016 119.8(4) . .
C00X C01F N00J 120.6(3) . .
C00X C01F C016 119.6(3) . .
O009 C01G C01D 113.4(4) . .
C018 C01G O009 126.4(4) . .
C018 C01G C01D 120.2(3) . .
N00P C01H H01H 119.1 . .
N00P C01H C022 121.9(4) . .
C022 C01H H01H 119.1 . .
C01C C01I H01I 121.1 . .
C01E C01I C01C 117.9(5) . .
C01E C01I H01I 121.1 . .
N00K C01J C01C 114.4(5) . .
O00U C01J N00K 122.6(6) . .
O00U C01J C01C 122.9(4) . .
C012 C01K C013 122.5(4) . .
C012 C01K H01K 118.8 . .
C013 C01K H01K 118.8 . .
N00E C01L C01P 115.8(4) . .
O00L C01L N00E 122.8(4) . .
O00L C01L C01P 121.4(4) . .
C01A C01M N00K 119.3(4) . .
C02J C01M N00K 121.7(5) . .
C02J C01M C01A 119.0(5) . .
C00M C01O H01O 120.4 . .
C00M C01O C028 119.2(4) . .
C028 C01O H01O 120.4 . .
N00G C01P C018 123.9(4) . .
N00G C01P C01L 119.2(4) . .
C018 C01P C01L 116.8(4) . .
S002 C01S H01J 109.5 . .
S002 C01S H01L 109.5 . .
S002 C01S H01M 109.5 . .
H01J C01S H01L 109.5 . .
H01J C01S H01M 109.5 . .
H01L C01S H01M 109.5 . .
C00V C01T H01T 121.6 . .
C00V C01T C01Y 116.8(4) . .
C01Y C01T H01T 121.6 . .
N00D C01U H01U 118.6 . .
C028 C01U N00D 122.9(4) . .
C028 C01U H01U 118.6 . .
O007 C01V H01C 110.0 . .
O007 C01V H01D 110.0 . .
O007 C01V C025 108.4(4) . .
H01C C01V H01D 108.4 . .
C025 C01V H01C 110.0 . .
C025 C01V H01D 110.0 . .
C014 C01X H01X 120.6 . .
C027 C01X C014 118.8(4) . .
C027 C01X H01X 120.6 . .
N00J C01Y C01T 126.2(4) . .
N00J C01Y C020 118.0(3) . .
C01T C01Y C020 115.8(4) . .
H01E C01Z H01F 109.5 . .
H01E C01Z H01G 109.5 . .
H01F C01Z H01G 109.5 . .
C025 C01Z H01E 109.5 . .
C025 C01Z H01F 109.5 . .
C025 C01Z H01G 109.5 . .
N00W C020 C01Y 115.2(4) . .
O00Y C020 N00W 124.9(4) . .
O00Y C020 C01Y 119.9(3) . .
O006 C021 H02A 110.4 . .
O006 C021 H02B 110.4 . .
O006 C021 C02K 106.8(5) . .
H02A C021 H02B 108.6 . .
C02K C021 H02A 110.4 . .
C02K C021 H02B 110.4 . .
N00W C022 C01H 119.3(4) . .
N00W C022 C02G 122.4(4) . .
C01H C022 C02G 118.1(4) . .
O00A C023 H02C 110.0 . .
O00A C023 H02D 110.0 . .
O00A C023 C02D 108.4(5) . .
H02C C023 H02D 108.4 . .
C02D C023 H02C 110.0 . .
C02D C023 H02D 110.0 . .
C02A C024 H024 108.4 . .
C02A C024 C02E 112.0(4) . .
C02A C024 C02I 108.3(5) . .
C02E C024 H024 108.4 . .
C02E C024 C02I 111.3(4) . .
C02I C024 H024 108.4 . .
C01V C025 H025 106.9 . .
C01V C025 C02H 109.6(5) . .
C01Z C025 C01V 114.8(5) . .
C01Z C025 H025 106.9 . .
C01Z C025 C02H 111.3(4) . .
C02H C025 H025 106.9 . .
N00H C026 H026 120.9 . .
N00H C026 C02L 118.2(6) . .
C02L C026 H026 120.9 . .
C01X C027 H027 119.0 . .
C029 C027 C01X 121.9(4) . .
C029 C027 H027 119.0 . .
C01O C028 H028 120.9 . .
C01U C028 C01O 118.2(4) . .
C01U C028 H028 120.9 . .
N00N C029 H029 120.2 . .
C027 C029 N00N 119.6(5) . .
C027 C029 H029 120.2 . .
O009 C02A C024 109.1(4) . .
O009 C02A H02E 109.9 . .
O009 C02A H02F 109.9 . .
C024 C02A H02E 109.9 . .
C024 C02A H02F 109.9 . .
H02E C02A H02F 108.3 . .
H02G C02B H02H 109.5 . .
H02G C02B H02I 109.5 . .
H02H C02B H02I 109.5 . .
C02D C02B H02G 109.5 . .
C02D C02B H02H 109.5 . .
C02D C02B H02I 109.5 . .
N00P C02C H02J 119.7 . .
N00P C02C C02M 120.7(5) . .
C02M C02C H02J 119.7 . .
C023 C02D C02B 111.4(5) . .
C023 C02D H02K 106.5 . .
C02B C02D H02K 106.5 . .
C12 C02D C023 115.6(8) . .
C12 C02D C02B 109.8(9) . .
C12 C02D H02K 106.5 . .
C024 C02E H02L 109.5 . .
C024 C02E H02M 109.5 . .
C024 C02E H02N 109.5 . .
H02L C02E H02M 109.5 . .
H02L C02E H02N 109.5 . .
H02M C02E H02N 109.5 . .
S002 C02F H0AA 109.5 . .
S002 C02F H 109.5 . .
S002 C02F HA 109.5 . .
H0AA C02F H 109.5 . .
H0AA C02F HA 109.5 . .
H C02F HA 109.5 . .
C022 C02G H02O 121.5 . .
C02M C02G C022 117.0(5) . .
C02M C02G H02O 121.5 . .
C025 C02H H02P 109.5 . .
C025 C02H H02Q 109.5 . .
C025 C02H H02R 109.5 . .
H02P C02H H02Q 109.5 . .
H02P C02H H02R 109.5 . .
H02Q C02H H02R 109.5 . .
C024 C02I H02S 109.5 . .
C024 C02I H02T 109.5 . .
C024 C02I H02U 109.5 . .
H02S C02I H02T 109.5 . .
H02S C02I H02U 109.5 . .
H02T C02I H02U 109.5 . .
C01M C02J H02V 121.5 . .
C01M C02J C02L 117.1(6) . .
C02L C02J H02V 121.5 . .
C021 C02K H02W 114.7 . .
C021 C02K C02O 106.3(6) . .
C021 C02K C02V 105.5(7) . .
C02O C02K H02W 114.7 . .
C02V C02K H02W 114.7 . .
C02V C02K C02O 99.4(8) . .
C026 C02L H02X 119.0 . .
C02J C02L C026 122.1(6) . .
C02J C02L H02X 119.0 . .
C02C C02M H02Y 119.3 . .
C02G C02M C02C 121.4(6) . .
C02G C02M H02Y 119.3 . .
C02K C02O H02Z 109.5 . .
C02K C02O HB 109.5 . .
C02K C02O HC 109.5 . .
H02Z C02O HB 109.5 . .
H02Z C02O HC 109.5 . .
HB C02O HC 109.5 . .
C02K C02V H02 109.5 . .
C02K C02V HD 109.5 . .
C02K C02V HE 109.5 . .
H02 C02V HD 109.5 . .
H02 C02V HE 109.5 . .
HD C02V HE 109.5 . .
C02D C12 H12A 109.5 . .
C02D C12 H12B 109.5 . .
C02D C12 H12C 109.5 . .
H12A C12 H12B 109.5 . .
H12A C12 H12C 109.5 . .
H12B C12 H12C 109.5 . .
O0AA N1 O1AA 105.5(8) . .
O2 N1 O0AA 139.8(9) . .
O2 N1 O1AA 110.8(7) . .

loop_
_geom_bond_atom_site_label_1
_geom_bond_atom_site_label_2
_geom_bond_distance
_geom_bond_site_symmetry_2
Pd00 N00D 2.032(3) 4_566
Pd00 N00H 2.012(4) .
Pd00 N00N 2.037(4) 4_566
Pd00 N00P 2.047(3) .
S002 O005 1.492(3) .
S002 C01S 1.743(4) .
S002 C02F 1.805(4) .
F003 C00Q 1.360(4) .
F004 C00X 1.349(4) .
O006 C011 1.349(4) .
O006 C021 1.428(6) .
O007 C00V 1.360(4) .
O007 C01V 1.439(5) .
N008 C00T 1.395(5) .
N008 C01C 1.288(5) .
O009 C01G 1.369(4) .
O009 C02A 1.445(5) .
O00A C01E 1.371(5) .
O00A C023 1.409(6) .
N00B C00O 1.363(5) .
N00B C00R 1.309(5) .
N00C H00C 0.8600 .
N00C C00M 1.394(5) .
N00C C017 1.371(4) .
N00D C00S 1.315(5) .
N00D C01U 1.351(5) .
N00E H00E 0.8600 .
N00E C014 1.365(5) .
N00E C01L 1.371(5) .
O00F C017 1.218(4) .
N00G C010 1.358(5) .
N00G C01P 1.320(5) .
N00H C01A 1.342(5) .
N00H C026 1.346(6) .
N00J C01F 1.392(5) .
N00J C01Y 1.297(5) .
N00K H00K 0.8600 .
N00K C01J 1.365(5) .
N00K C01M 1.410(6) .
O00L C01L 1.211(5) .
C00M C00S 1.359(5) .
C00M C01O 1.368(5) .
N00N C019 1.308(5) .
N00N C029 1.360(5) .
C00O C00Q 1.393(6) .
C00O C013 1.417(5) .
N00P C01H 1.325(5) .
N00P C02C 1.299(6) .
C00Q C00T 1.397(6) .
C00R C00Z 1.413(5) .
C00R C017 1.506(6) .
C00S H00S 0.9300 .
C00T C012 1.446(5) .
O00U C01J 1.244(6) .
C00V C016 1.421(6) .
C00V C01T 1.336(5) .
N00W H00W 0.8600 .
N00W C020 1.308(5) .
N00W C022 1.380(5) .
C00X C010 1.389(5) .
C00X C01F 1.368(5) .
O00Y C020 1.219(5) .
C00Z H00Z 0.9300 .
C00Z C011 1.355(6) .
C010 C01D 1.438(5) .
C011 C013 1.416(6) .
C012 C01E 1.404(7) .
C012 C01K 1.319(6) .
C013 C01K 1.456(6) .
C014 C019 1.413(6) .
C014 C01X 1.403(6) .
C016 C01B 1.408(5) .
C016 C01F 1.454(4) .
C018 H018 0.9300 .
C018 C01G 1.333(6) .
C018 C01P 1.416(5) .
C019 H019 0.9300 .
C01A H01A 0.9300 .
C01A C01M 1.382(6) .
C01B H01B 0.9300 .
C01B C01D 1.370(6) .
C01C C01I 1.444(6) .
C01C C01J 1.480(7) .
C01D C01G 1.430(6) .
C01E C01I 1.322(7) .
C01H H01H 0.9300 .
C01H C022 1.386(5) .
C01I H01I 0.9300 .
C01K H01K 0.9300 .
C01L C01P 1.499(6) .
C01M C02J 1.379(7) .
C01O H01O 0.9300 .
C01O C028 1.381(6) .
C01S H01J 0.9600 .
C01S H01L 0.9600 .
C01S H01M 0.9600 .
C01T H01T 0.9300 .
C01T C01Y 1.444(5) .
C01U H01U 0.9300 .
C01U C028 1.351(6) .
C01V H01C 0.9700 .
C01V H01D 0.9700 .
C01V C025 1.500(5) .
C01X H01X 0.9300 .
C01X C027 1.375(7) .
C01Y C020 1.504(6) .
C01Z H01E 0.9600 .
C01Z H01F 0.9600 .
C01Z H01G 0.9600 .
C01Z C025 1.453(8) .
C021 H02A 0.9700 .
C021 H02B 0.9700 .
C021 C02K 1.516(7) .
C022 C02G 1.422(6) .
C023 H02C 0.9700 .
C023 H02D 0.9700 .
C023 C02D 1.511(8) .
C024 H024 0.9800 .
C024 C02A 1.471(6) .
C024 C02E 1.518(8) .
C024 C02I 1.550(7) .
C025 H025 0.9800 .
C025 C02H 1.503(8) .
C026 H026 0.9300 .
C026 C02L 1.402(9) .
C027 H027 0.9300 .
C027 C029 1.356(7) .
C028 H028 0.9300 .
C029 H029 0.9300 .
C02A H02E 0.9700 .
C02A H02F 0.9700 .
C02B H02G 0.9600 .
C02B H02H 0.9600 .
C02B H02I 0.9600 .
C02B C02D 1.513(9) .
C02C H02J 0.9300 .
C02C C02M 1.397(8) .
C02D H02K 0.9800 .
C02D C12 1.379(12) .
C02E H02L 0.9600 .
C02E H02M 0.9600 .
C02E H02N 0.9600 .
C02F H0AA 0.9600 .
C02F H 0.9600 .
C02F HA 0.9600 .
C02G H02O 0.9300 .
C02G C02M 1.333(7) .
C02H H02P 0.9600 .
C02H H02Q 0.9600 .
C02H H02R 0.9600 .
C02I H02S 0.9600 .
C02I H02T 0.9600 .
C02I H02U 0.9600 .
C02J H02V 0.9300 .
C02J C02L 1.399(9) .
C02K H02W 0.9800 .
C02K C02O 1.574(13) .
C02K C02V 1.549(11) .
C02L H02X 0.9300 .
C02M H02Y 0.9300 .
C02O H02Z 0.9600 .
C02O HB 0.9600 .
C02O HC 0.9600 .
C02V H02 0.9600 .
C02V HD 0.9600 .
C02V HE 0.9600 .
C12 H12A 0.9600 .
C12 H12B 0.9600 .
C12 H12C 0.9600 .
O0AA N1 1.162(9) .
O2 N1 1.103(7) .
N1 O1AA 1.318(8) .
